data_1516446
loop_
_publ_author_name
'Piepenbrock, Marc-Oliver M.'
'Clarke, Nigel'
'Steed, Jonathan W.'

_publ_section_title
;
 Metal Ion and Anion-Based &#x201C;Tuning&#x201D; of a Supramolecular
 Metallogel&#x2020;
;
_journal_issue 15
_journal_name_full Langmuir
_journal_page_first 8451
_journal_paper_doi 10.1021/la900145n
_journal_volume 25
_journal_year 2009
_chemical_formula_sum 'C50 H68 Cu N14 O14'
_chemical_formula_weight 1152.72
_chemical_name_common '08srv055 - interlocked CuNO3 macrocycles'
_chemical_name_systematic
;
 ?
;
_space_group_IT_number 2
_symmetry_cell_setting triclinic
_symmetry_space_group_name_Hall '-P 1'
_symmetry_space_group_name_H-M 'P -1'
_atom_sites_solution_hydrogens geom
_atom_sites_solution_primary direct
_atom_sites_solution_secondary difmap
_audit_creation_method SHELXL-97
_cell_angle_alpha 76.234(4)
_cell_angle_beta 86.011(4)
_cell_angle_gamma 84.480(4)
_cell_formula_units_Z 1
_cell_length_a 8.9533(18)
_cell_length_b 9.5321(19)
_cell_length_c 16.993(3)
_cell_measurement_temperature 120(2)
_cell_volume 1400.4(5)
_computing_cell_refinement 'SMART V5.625 (Bruker, 2001)'
_computing_data_collection 'SMART V5.625 (Bruker, 2001)'
_computing_data_reduction 'SAINT+ NT V6.22 (Bruker, 2001)'
_computing_molecular_graphics 'XSeed interface to POVRay'
_computing_publication_material 'CIFTAB (Sheldrick, 1997)'
_computing_structure_refinement 'SHELXL-97 (Sheldrick, 1997)'
_computing_structure_solution 'SHELXS-97 (Sheldrick, 1990)'
_diffrn_ambient_temperature 120(2)
_diffrn_measured_fraction_theta_full 0.993
_diffrn_measured_fraction_theta_max 0.993
_diffrn_measurement_device_type 'Smart 1000'
_diffrn_measurement_method \w
_diffrn_radiation_monochromator graphite
_diffrn_radiation_source 'fine-focus sealed tube'
_diffrn_radiation_type MoK\a
_diffrn_radiation_wavelength 0.71073
_diffrn_reflns_av_R_equivalents 0.0582
_diffrn_reflns_av_sigmaI/netI 0.0511
_diffrn_reflns_limit_h_max 9
_diffrn_reflns_limit_h_min -9
_diffrn_reflns_limit_k_max 10
_diffrn_reflns_limit_k_min -10
_diffrn_reflns_limit_l_max 18
_diffrn_reflns_limit_l_min -18
_diffrn_reflns_number 12148
_diffrn_reflns_theta_full 23.36
_diffrn_reflns_theta_max 23.36
_diffrn_reflns_theta_min 2.21
_diffrn_standards_decay_% 0
_diffrn_standards_number 0
_exptl_absorpt_coefficient_mu 0.466
_exptl_absorpt_correction_T_max 0.9681
_exptl_absorpt_correction_T_min 0.8465
_exptl_absorpt_correction_type empirical
_exptl_crystal_density_diffrn 1.367
_exptl_crystal_density_method 'not measured'
_exptl_crystal_F_000 607
_exptl_crystal_size_max 0.37
_exptl_crystal_size_mid 0.09
_exptl_crystal_size_min 0.07
_refine_diff_density_max 0.339
_refine_diff_density_min -0.306
_refine_diff_density_rms 0.056
_refine_ls_extinction_coef 0.0025(8)
_refine_ls_extinction_expression Fc^*^=kFc[1+0.001xFc^2^\l^3^/sin(2\q)]^-1/4^
_refine_ls_extinction_method SHELXL
_refine_ls_goodness_of_fit_ref 1.084
_refine_ls_hydrogen_treatment mixed
_refine_ls_matrix_type full
_refine_ls_number_parameters 381
_refine_ls_number_reflns 4041
_refine_ls_number_restraints 0
_refine_ls_restrained_S_all 1.084
_refine_ls_R_factor_all 0.0603
_refine_ls_R_factor_gt 0.0432
_refine_ls_shift/su_max 0.000
_refine_ls_shift/su_mean 0.000
_refine_ls_structure_factor_coef Fsqd
_refine_ls_weighting_details 'calc w=1/[\s^2^(Fo^2^)+(0.0311P)^2^+1.3942P] where P=(Fo^2^+2Fc^2^)/3'
_refine_ls_weighting_scheme calc
_refine_ls_wR_factor_gt 0.0897
_refine_ls_wR_factor_ref 0.0962
_reflns_number_gt 3280
_reflns_number_total 4041
_reflns_threshold_expression >2sigma(I)
_cod_data_source_file la900145n_si_003.cif
_cod_data_source_block W:\Group_Crystal_Structures\Marc_Piepenbrock\08srv055_-_interlocked_CuNO3_macrocycles\08SRV05M.CIF
_cod_original_sg_symbol_H-M P-1
_cod_database_code 1516446

loop_
_symmetry_equiv_pos_as_xyz
'x, y, z'
'-x, -y, -z'

loop_
_atom_site_label
_atom_site_type_symbol
_atom_site_fract_x
_atom_site_fract_y
_atom_site_fract_z
_atom_site_U_iso_or_equiv
_atom_site_adp_type
_atom_site_occupancy
_atom_site_symmetry_multiplicity
_atom_site_calc_flag
_atom_site_refinement_flags
_atom_site_disorder_assembly
_atom_site_disorder_group
Cu1 Cu 0.0000 0.0000 0.0000 0.01599(18) Uani 1 2 d S . .
O1 O 0.6899(2) -0.1642(2) 0.19721(13) 0.0262(5) Uani 1 1 d . . .
N1 N 0.2162(3) -0.0849(2) 0.02693(15) 0.0163(6) Uani 1 1 d . . .
C1 C 0.3151(3) -0.1230(3) -0.02889(19) 0.0227(7) Uani 1 1 d . . .
H1 H 0.2838 -0.1111 -0.0825 0.027 Uiso 1 1 calc R . .
H1O H -0.126(5) -0.050(4) 0.168(2) 0.036(13) Uiso 1 1 d . . .
H2O H -0.068(4) 0.061(4) 0.163(2) 0.037(12) Uiso 1 1 d . . .
O2 O 0.9052(2) 0.2533(2) 0.18795(12) 0.0242(5) Uani 1 1 d . . .
N2 N 0.4367(3) -0.1858(3) 0.20653(15) 0.0212(6) Uani 1 1 d . . .
H2N H 0.3584 -0.1906 0.2410 0.025 Uiso 1 1 calc R . .
C2 C 0.4597(4) -0.1785(4) -0.01182(19) 0.0250(8) Uani 1 1 d . . .
H2 H 0.5262 -0.2035 -0.0533 0.030 Uiso 1 1 calc R . .
O3 O -0.0609(3) -0.0090(3) 0.14473(14) 0.0196(5) Uani 1 1 d . . .
N3 N 0.5726(3) -0.2653(3) 0.31888(15) 0.0229(6) Uani 1 1 d . . .
H3N H 0.4906 -0.3062 0.3402 0.027 Uiso 1 1 calc R . .
C3 C 0.5082(4) -0.1979(3) 0.06573(19) 0.0234(8) Uani 1 1 d . . .
H3 H 0.6082 -0.2351 0.0783 0.028 Uiso 1 1 calc R . .
O4 O 0.1773(3) -0.3637(3) 0.25675(15) 0.0366(6) Uani 1 1 d . . .
N4 N 1.0333(3) 0.2873(3) 0.29315(15) 0.0237(6) Uani 1 1 d . . .
H4N H 1.0706 0.3535 0.3126 0.028 Uiso 1 1 calc R . .
C4 C 0.4071(3) -0.1616(3) 0.12457(18) 0.0176(7) Uani 1 1 d . . .
O5 O 0.2603(3) -0.3212(2) 0.36510(15) 0.0335(6) Uani 1 1 d . . .
N5 N 0.9756(3) 0.4781(3) 0.18868(15) 0.0222(6) Uani 1 1 d . . .
H5N H 1.0162 0.5264 0.2187 0.027 Uiso 1 1 calc R . .
C5 C 0.2633(3) -0.1053(3) 0.10228(18) 0.0180(7) Uani 1 1 d . . .
H5 H 0.1944 -0.0799 0.1427 0.022 Uiso 1 1 calc R . .
O6 O 0.1753(3) -0.5271(3) 0.36972(16) 0.0489(8) Uani 1 1 d . . .
N6 N 0.9348(3) 0.7935(2) 0.02103(14) 0.0144(6) Uani 1 1 d . . .
C6 C 0.5767(3) -0.2032(3) 0.23903(18) 0.0195(7) Uani 1 1 d . . .
N7 N 0.2052(3) -0.4048(3) 0.33065(19) 0.0282(7) Uani 1 1 d . . .
C7 C 0.6950(3) -0.2700(3) 0.37340(19) 0.0212(7) Uani 1 1 d . . .
C8 C 0.8336(4) -0.3587(3) 0.3485(2) 0.0280(8) Uani 1 1 d . . .
H8A H 0.9104 -0.3696 0.3884 0.042 Uiso 1 1 calc R . .
H8B H 0.8734 -0.3088 0.2950 0.042 Uiso 1 1 calc R . .
H*C H 0.8061 -0.4546 0.3461 0.042 Uiso 1 1 calc R . .
C9 C 0.6363(4) -0.3494(4) 0.45759(19) 0.0307(8) Uani 1 1 d . . .
H9A H 0.6183 -0.4487 0.4566 0.046 Uiso 1 1 calc R . .
H9B H 0.5422 -0.2984 0.4725 0.046 Uiso 1 1 calc R . .
H9C H 0.7109 -0.3517 0.4975 0.046 Uiso 1 1 calc R . .
C10 C 0.7255(3) -0.1149(3) 0.37416(18) 0.0196(7) Uani 1 1 d . . .
C11 C 0.6067(4) -0.0216(4) 0.3936(2) 0.0276(8) Uani 1 1 d . . .
H11 H 0.5090 -0.0546 0.4048 0.033 Uiso 1 1 calc R . .
C12 C 0.6287(4) 0.1182(4) 0.3969(2) 0.0325(9) Uani 1 1 d . . .
H12 H 0.5469 0.1800 0.4112 0.039 Uiso 1 1 calc R . .
C13 C 0.7701(4) 0.1682(3) 0.3795(2) 0.0281(8) Uani 1 1 d . . .
H13 H 0.7847 0.2645 0.3819 0.034 Uiso 1 1 calc R . .
C14 C 0.8906(4) 0.0797(3) 0.35855(18) 0.0200(7) Uani 1 1 d . . .
C15 C 0.8666(4) -0.0620(3) 0.35709(18) 0.0192(7) Uani 1 1 d . . .
H15 H 0.9491 -0.1243 0.3440 0.023 Uiso 1 1 calc R . .
C16 C 1.0470(4) 0.1357(3) 0.34187(18) 0.0215(7) Uani 1 1 d . . .
C17 C 1.1102(4) 0.1418(4) 0.4226(2) 0.0310(8) Uani 1 1 d . . .
H17A H 1.0415 0.2043 0.4494 0.046 Uiso 1 1 calc R . .
H17B H 1.2087 0.1811 0.4122 0.046 Uiso 1 1 calc R . .
H17C H 1.1206 0.0439 0.4576 0.046 Uiso 1 1 calc R . .
C18 C 1.1594(4) 0.0452(3) 0.2987(2) 0.0260(8) Uani 1 1 d . . .
H18A H 1.1789 -0.0515 0.3340 0.039 Uiso 1 1 calc R . .
H18B H 1.2535 0.0924 0.2861 0.039 Uiso 1 1 calc R . .
H18C H 1.1181 0.0365 0.2483 0.039 Uiso 1 1 calc R . .
C19 C 0.9682(3) 0.3313(3) 0.22156(18) 0.0191(7) Uani 1 1 d . . .
C20 C 0.9267(3) 0.5593(3) 0.11385(18) 0.0173(7) Uani 1 1 d . . .
C21 C 0.8413(3) 0.5129(3) 0.06110(18) 0.0193(7) Uani 1 1 d . . .
H21 H 0.8067 0.4186 0.0749 0.023 Uiso 1 1 calc R . .
C22 C 0.8080(3) 0.6081(3) -0.01214(19) 0.0188(7) Uani 1 1 d . . .
H22 H 0.7518 0.5783 -0.0498 0.023 Uiso 1 1 calc R . .
C23 C 0.8561(3) 0.7455(3) -0.03049(18) 0.0173(7) Uani 1 1 d . . .
H23 H 0.8329 0.8086 -0.0812 0.021 Uiso 1 1 calc R . .
C24 C 0.9682(3) 0.7014(3) 0.09144(18) 0.0171(7) Uani 1 1 d . . .
H24 H 1.0233 0.7346 0.1283 0.021 Uiso 1 1 calc R . .
C1S C 0.5036(6) 0.4036(6) 0.2134(3) 0.0817(17) Uani 1 1 d . . .
O1SA O 0.5550(6) 0.2901(6) 0.1837(3) 0.071(2) Uani 0.610(7) 1 d P A 2
O1SB O 0.3757(9) 0.4247(11) 0.1716(5) 0.075(4) Uani 0.390(7) 1 d P A 1

loop_
_atom_site_aniso_label
_atom_site_aniso_U_11
_atom_site_aniso_U_22
_atom_site_aniso_U_33
_atom_site_aniso_U_23
_atom_site_aniso_U_13
_atom_site_aniso_U_12
Cu1 0.0127(3) 0.0128(3) 0.0201(3) 0.0014(2) -0.0032(2) -0.0009(2)
O1 0.0197(12) 0.0372(14) 0.0209(12) -0.0026(10) 0.0000(10) -0.0098(10)
N1 0.0157(14) 0.0119(13) 0.0190(15) 0.0011(11) -0.0011(12) -0.0006(11)
C1 0.0226(18) 0.0278(18) 0.0159(17) -0.0018(14) -0.0035(14) 0.0001(15)
O2 0.0365(14) 0.0162(11) 0.0206(12) -0.0037(10) -0.0050(10) -0.0037(10)
N2 0.0148(14) 0.0331(16) 0.0150(14) -0.0057(12) 0.0013(11) -0.0007(12)
C2 0.0203(18) 0.035(2) 0.0184(18) -0.0059(15) 0.0019(14) 0.0045(15)
O3 0.0172(13) 0.0198(13) 0.0223(13) -0.0058(11) 0.0016(10) -0.0035(11)
N3 0.0184(15) 0.0322(16) 0.0178(15) -0.0016(12) -0.0032(11) -0.0099(12)
C3 0.0172(17) 0.0267(18) 0.0251(19) -0.0043(15) -0.0036(14) 0.0017(14)
O4 0.0324(15) 0.0413(15) 0.0331(16) 0.0038(12) -0.0091(12) -0.0140(12)
N4 0.0402(17) 0.0111(13) 0.0202(15) -0.0018(11) -0.0052(13) -0.0064(12)
C4 0.0187(17) 0.0185(16) 0.0154(17) -0.0030(13) -0.0019(13) -0.0023(13)
O5 0.0289(14) 0.0307(14) 0.0460(16) -0.0172(12) 0.0029(12) -0.0109(11)
N5 0.0359(17) 0.0129(13) 0.0177(15) -0.0016(11) -0.0068(12) -0.0029(12)
C5 0.0186(17) 0.0177(16) 0.0167(18) -0.0035(13) 0.0020(14) -0.0006(13)
O6 0.073(2) 0.0236(14) 0.0500(17) 0.0067(13) -0.0343(15) -0.0172(13)
N6 0.0120(13) 0.0144(13) 0.0154(14) -0.0019(11) 0.0008(11) 0.0002(10)
C6 0.0199(18) 0.0221(17) 0.0175(18) -0.0059(14) -0.0022(14) -0.0016(14)
N7 0.0204(16) 0.0224(16) 0.041(2) -0.0028(15) -0.0080(13) -0.0032(12)
C7 0.0220(18) 0.0240(18) 0.0179(17) -0.0028(14) -0.0065(14) -0.0054(14)
C8 0.0273(19) 0.0200(18) 0.038(2) -0.0068(16) -0.0069(16) -0.0047(15)
C9 0.039(2) 0.032(2) 0.0200(19) 0.0013(15) -0.0073(16) -0.0131(16)
C10 0.0234(18) 0.0223(17) 0.0115(16) -0.0009(13) -0.0032(13) -0.0001(14)
C11 0.0239(19) 0.032(2) 0.0251(19) -0.0039(16) 0.0035(15) -0.0041(16)
C12 0.034(2) 0.027(2) 0.033(2) -0.0065(16) 0.0071(17) 0.0079(16)
C13 0.041(2) 0.0187(18) 0.0244(19) -0.0060(15) 0.0025(16) -0.0008(16)
C14 0.0296(19) 0.0187(17) 0.0106(16) -0.0007(13) -0.0034(14) -0.0024(14)
C15 0.0234(18) 0.0188(17) 0.0147(17) -0.0025(13) -0.0028(13) -0.0001(14)
C16 0.033(2) 0.0125(16) 0.0180(17) 0.0006(13) -0.0063(15) -0.0055(14)
C17 0.044(2) 0.0231(18) 0.0252(19) 0.0011(15) -0.0108(16) -0.0112(16)
C18 0.0213(18) 0.0225(18) 0.033(2) -0.0020(15) -0.0055(15) -0.0045(14)
C19 0.0251(18) 0.0158(16) 0.0155(17) -0.0033(14) 0.0017(14) 0.0001(14)
C20 0.0187(17) 0.0175(16) 0.0144(17) -0.0036(13) 0.0026(13) 0.0017(13)
C21 0.0221(17) 0.0135(15) 0.0220(18) -0.0047(14) 0.0031(14) -0.0025(13)
C22 0.0171(17) 0.0203(17) 0.0208(18) -0.0092(14) -0.0010(13) 0.0012(13)
C23 0.0153(16) 0.0196(17) 0.0153(17) -0.0035(13) 0.0008(13) 0.0048(13)
C24 0.0171(17) 0.0175(17) 0.0167(17) -0.0041(14) -0.0007(13) -0.0003(13)
C1S 0.077(4) 0.090(4) 0.074(4) -0.024(3) -0.008(3) 0.030(3)
O1SA 0.074(4) 0.086(4) 0.063(4) -0.035(3) -0.015(3) 0.006(3)
O1SB 0.049(5) 0.130(8) 0.053(6) -0.043(5) -0.022(4) 0.027(5)

loop_
_atom_type_symbol
_atom_type_description
_atom_type_scat_dispersion_real
_atom_type_scat_dispersion_imag
_atom_type_scat_source
C C 0.0033 0.0016 'International Tables Vol C Tables 4.2.6.8 and 6.1.1.4'
H H 0.0000 0.0000 'International Tables Vol C Tables 4.2.6.8 and 6.1.1.4'
N N 0.0061 0.0033 'International Tables Vol C Tables 4.2.6.8 and 6.1.1.4'
O O 0.0106 0.0060 'International Tables Vol C Tables 4.2.6.8 and 6.1.1.4'
Cu Cu 0.3201 1.2651 'International Tables Vol C Tables 4.2.6.8 and 6.1.1.4'

loop_
_geom_angle_atom_site_label_1
_geom_angle_atom_site_label_2
_geom_angle_atom_site_label_3
_geom_angle
_geom_angle_site_symmetry_1
_geom_angle_site_symmetry_3
N6 Cu1 N6 180.00(4) 1_445 2_665
N6 Cu1 N1 90.70(9) 1_445 2
N6 Cu1 N1 89.30(9) 2_665 2
N6 Cu1 N1 89.30(9) 1_445 .
N6 Cu1 N1 90.70(9) 2_665 .
N1 Cu1 N1 180.0 2 .
C5 N1 C1 117.0(3) . .
C5 N1 Cu1 120.6(2) . .
C1 N1 Cu1 122.4(2) . .
N1 C1 C2 122.9(3) . .
C6 N2 C4 126.6(3) . .
C1 C2 C3 119.9(3) . .
C6 N3 C7 125.0(3) . .
C2 C3 C4 118.2(3) . .
C19 N4 C16 125.0(3) . .
C3 C4 C5 118.4(3) . .
C3 C4 N2 124.4(3) . .
C5 C4 N2 117.1(3) . .
C19 N5 C20 128.2(3) . .
N1 C5 C4 123.7(3) . .
C24 N6 C23 117.6(3) . .
C24 N6 Cu1 118.2(2) . 1_665
C23 N6 Cu1 124.1(2) . 1_665
O1 C6 N3 125.5(3) . .
O1 C6 N2 121.8(3) . .
N3 C6 N2 112.6(3) . .
O6 N7 O5 119.9(3) . .
O6 N7 O4 120.1(3) . .
O5 N7 O4 120.0(3) . .
N3 C7 C8 110.2(3) . .
N3 C7 C10 109.2(2) . .
C8 C7 C10 113.2(3) . .
N3 C7 C9 105.4(2) . .
C8 C7 C9 108.4(3) . .
C10 C7 C9 110.2(3) . .
C15 C10 C11 117.8(3) . .
C15 C10 C7 123.4(3) . .
C11 C10 C7 118.7(3) . .
C12 C11 C10 121.1(3) . .
C11 C12 C13 119.9(3) . .
C12 C13 C14 120.8(3) . .
C13 C14 C15 118.4(3) . .
C13 C14 C16 120.0(3) . .
C15 C14 C16 121.6(3) . .
C10 C15 C14 122.0(3) . .
N4 C16 C18 109.3(3) . .
N4 C16 C14 109.1(3) . .
C18 C16 C14 114.4(3) . .
N4 C16 C17 106.0(2) . .
C18 C16 C17 108.8(3) . .
C14 C16 C17 109.0(3) . .
O2 C19 N4 125.4(3) . .
O2 C19 N5 122.2(3) . .
N4 C19 N5 112.4(3) . .
C21 C20 C24 117.9(3) . .
C21 C20 N5 126.6(3) . .
C24 C20 N5 115.5(3) . .
C22 C21 C20 118.2(3) . .
C23 C22 C21 120.3(3) . .
N6 C23 C22 122.2(3) . .
N6 C24 C20 123.7(3) . .
O1SA C1S O1SB 92.6(6) . .

loop_
_geom_bond_atom_site_label_1
_geom_bond_atom_site_label_2
_geom_bond_distance
_geom_bond_site_symmetry_2
Cu1 N6 2.049(2) 1_445
Cu1 N6 2.049(2) 2_665
Cu1 N1 2.063(2) 2
Cu1 N1 2.063(2) .
O1 C6 1.232(4) .
N1 C5 1.340(4) .
N1 C1 1.342(4) .
C1 C2 1.374(4) .
O2 C19 1.235(4) .
N2 C6 1.384(4) .
N2 C4 1.396(4) .
C2 C3 1.381(4) .
N3 C6 1.345(4) .
N3 C7 1.474(4) .
C3 C4 1.385(4) .
O4 N7 1.258(4) .
N4 C19 1.343(4) .
N4 C16 1.483(4) .
C4 C5 1.389(4) .
O5 N7 1.248(3) .
N5 C19 1.384(4) .
N5 C20 1.397(4) .
O6 N7 1.241(4) .
N6 C24 1.338(4) .
N6 C23 1.346(4) .
N6 Cu1 2.049(2) 1_665
C7 C8 1.526(5) .
C7 C10 1.532(4) .
C7 C9 1.534(4) .
C10 C15 1.392(4) .
C10 C11 1.393(5) .
C11 C12 1.380(5) .
C12 C13 1.384(5) .
C13 C14 1.384(4) .
C14 C15 1.394(4) .
C14 C16 1.531(4) .
C16 C18 1.525(4) .
C16 C17 1.535(4) .
C20 C21 1.390(4) .
C20 C24 1.396(4) .
C21 C22 1.387(4) .
C22 C23 1.376(4) .
C1S O1SA 1.330(7) .
C1S O1SB 1.363(9) .

loop_
_geom_hbond_atom_site_label_D
_geom_hbond_atom_site_label_H
_geom_hbond_atom_site_label_A
_geom_hbond_distance_DH
_geom_hbond_distance_HA
_geom_hbond_distance_DA
_geom_hbond_angle_DHA
_geom_hbond_site_symmetry_A
O3 H1O O1 0.76(4) 2.03(4) 2.773(3) 164(4) 1_455
O3 H2O O2 0.80(4) 1.96(4) 2.753(3) 169(4) 1_455
N2 H2N O5 0.88 2.34 3.093(3) 143.8 .
N2 H2N O4 0.88 2.38 2.965(3) 124.1 .
N2 H2N N7 0.88 2.67 3.351(4) 134.9 .
N3 H3N O5 0.88 2.09 2.916(3) 156.6 .
N4 H4N O6 0.88 1.99 2.863(3) 169.6 1_665
N5 H5N O4 0.88 2.08 2.919(3) 158.3 1_665
